data_1508820
loop_
_publ_author_name
'Varbanov, Hristo P.'
'Jakupec, Michael A.'
'Roller, Alexander'
'Jensen, Frank'
'Galanski, Markus'
'Keppler, Bernhard K.'

_publ_section_title
;
 Theoretical Investigations and Density Functional Theory Based
 Quantitative Structure-Activity Relationships Model for Novel Cytotoxic
 Platinum(IV) Complexes.
;
_journal_issue 1
_journal_name_full 'Journal of medicinal chemistry'
_journal_page_first 330
_journal_page_last 344
_journal_paper_doi 10.1021/jm3016427
_journal_volume 56
_journal_year 2013
_chemical_formula_moiety 'C12 H22 Cl2 N2 O8 Pt'
_chemical_formula_sum 'C12 H22 Cl2 N2 O8 Pt'
_chemical_formula_weight 588.31
_chemical_name_systematic
; 
(OC-6-33)-Dichlorido(ethane-1,2-diamine)bis{(4-methoxy)-4-
oxobutanoato}platinum(IV)  
;
_space_group_IT_number 2
_symmetry_cell_setting triclinic
_symmetry_space_group_name_Hall '-P 1'
_symmetry_space_group_name_H-M 'P -1'
_atom_sites_solution_hydrogens geom
_atom_sites_solution_primary direct
_atom_sites_solution_secondary difmap
_audit_creation_method SHELXL-97
_cell_angle_alpha 67.002(3)
_cell_angle_beta 71.136(2)
_cell_angle_gamma 84.577(3)
_cell_formula_units_Z 2
_cell_length_a 8.2185(3)
_cell_length_b 10.0375(4)
_cell_length_c 12.4165(5)
_cell_measurement_reflns_used 8523
_cell_measurement_temperature 100(2)
_cell_measurement_theta_max 29.92
_cell_measurement_theta_min 2.62
_cell_volume 891.63(6)
_computing_cell_refinement 'Bruker SAINT'
_computing_data_collection 'Bruker APEX2'
_computing_data_reduction 'Bruker SAINT'
_computing_molecular_graphics 'Bruker SHELXTL'
_computing_publication_material 'Bruker SHELXTL'
_computing_structure_refinement 'SHELXL-97 (Sheldrick, 2008)'
_computing_structure_solution 'SHELXS-97 (Sheldrick, 2008)'
_diffrn_ambient_temperature 100(2)
_diffrn_measured_fraction_theta_full 0.997
_diffrn_measured_fraction_theta_max 0.997
_diffrn_measurement_device_type 'Bruker APEX-II CCD'
_diffrn_measurement_method '\f and \w scans'
_diffrn_radiation_monochromator graphite
_diffrn_radiation_source 'fine-focus sealed tube'
_diffrn_radiation_type MoK\a
_diffrn_radiation_wavelength 0.71073
_diffrn_reflns_av_R_equivalents 0.0685
_diffrn_reflns_av_sigmaI/netI 0.0431
_diffrn_reflns_limit_h_max 11
_diffrn_reflns_limit_h_min -11
_diffrn_reflns_limit_k_max 14
_diffrn_reflns_limit_k_min -14
_diffrn_reflns_limit_l_max 17
_diffrn_reflns_limit_l_min -17
_diffrn_reflns_number 34586
_diffrn_reflns_theta_full 30.06
_diffrn_reflns_theta_max 30.06
_diffrn_reflns_theta_min 2.62
_exptl_absorpt_coefficient_mu 8.211
_exptl_absorpt_correction_T_max 0.8530
_exptl_absorpt_correction_T_min 0.4940
_exptl_absorpt_correction_type multi-scan
_exptl_absorpt_process_details SADABS
_exptl_crystal_colour colorless
_exptl_crystal_density_diffrn 2.191
_exptl_crystal_density_method 'not measured'
_exptl_crystal_description plate
_exptl_crystal_F_000 568
_exptl_crystal_size_max 0.10
_exptl_crystal_size_mid 0.08
_exptl_crystal_size_min 0.02
_refine_diff_density_max 1.033
_refine_diff_density_min -1.594
_refine_diff_density_rms 0.170
_refine_ls_extinction_method none
_refine_ls_goodness_of_fit_ref 0.998
_refine_ls_hydrogen_treatment constr
_refine_ls_matrix_type full
_refine_ls_number_parameters 226
_refine_ls_number_reflns 5225
_refine_ls_number_restraints 0
_refine_ls_restrained_S_all 0.998
_refine_ls_R_factor_all 0.0279
_refine_ls_R_factor_gt 0.0234
_refine_ls_shift/su_max 0.001
_refine_ls_shift/su_mean 0.000
_refine_ls_structure_factor_coef Fsqd
_refine_ls_weighting_details 'calc w=1/[\s^2^(Fo^2^)+(0.0201P)^2^+0.0000P] where P=(Fo^2^+2Fc^2^)/3'
_refine_ls_weighting_scheme calc
_refine_ls_wR_factor_gt 0.0473
_refine_ls_wR_factor_ref 0.0486
_reflns_number_gt 4725
_reflns_number_total 5225
_reflns_threshold_expression >2sigma(I)
_cod_data_source_file jm3016427_si_002.cif
_cod_data_source_block HRVA002
_cod_original_sg_symbol_H-M P-1
_cod_database_code 1508820

loop_
_symmetry_equiv_pos_as_xyz
'x, y, z'
'-x, -y, -z'

loop_
_atom_site_label
_atom_site_type_symbol
_atom_site_fract_x
_atom_site_fract_y
_atom_site_fract_z
_atom_site_U_iso_or_equiv
_atom_site_adp_type
_atom_site_occupancy
_atom_site_symmetry_multiplicity
_atom_site_calc_flag
_atom_site_refinement_flags
Pt1 Pt 0.886974(15) 0.509866(13) 0.719478(10) 0.00691(4) Uani 1 1 d .
Cl1 Cl 0.72225(10) 0.41263(8) 0.64361(6) 0.01140(15) Uani 1 1 d .
Cl2 Cl 0.64543(10) 0.61636(9) 0.80449(7) 0.01393(15) Uani 1 1 d .
O1 O 0.9321(3) 0.6799(2) 0.55509(19) 0.0101(4) Uani 1 1 d .
O2 O 1.1290(3) 0.8127(3) 0.5671(2) 0.0149(5) Uani 1 1 d .
O3 O 1.1003(3) 1.1468(3) 0.1604(2) 0.0165(5) Uani 1 1 d .
O4 O 0.8391(3) 0.3196(2) 0.86267(19) 0.0115(4) Uani 1 1 d .
O5 O 0.8421(3) 0.3930(3) 1.01308(19) 0.0150(5) Uani 1 1 d .
O6 O 0.7439(3) -0.1381(3) 1.2495(2) 0.0161(5) Uani 1 1 d .
N1 N 1.1102(3) 0.4183(3) 0.6519(2) 0.0098(5) Uani 1 1 d .
H10A H 1.1026 0.3198 0.6958 0.012 Uiso 1 1 calc R
H10B H 1.1270 0.4345 0.5708 0.012 Uiso 1 1 calc R
N2 N 1.0364(3) 0.5854(3) 0.7875(2) 0.0108(5) Uani 1 1 d .
H20A H 1.0624 0.6825 0.7417 0.013 Uiso 1 1 calc R
H20B H 0.9779 0.5739 0.8676 0.013 Uiso 1 1 calc R
O7 O 1.3785(3) 1.0942(3) 0.09956(19) 0.0151(5) Uani 1 1 d .
O8 O 0.5918(3) -0.0513(2) 1.39281(19) 0.0137(5) Uani 1 1 d .
C1 C 1.2575(4) 0.4826(4) 0.6620(3) 0.0123(6) Uani 1 1 d .
H1A H 1.2955 0.5767 0.5923 0.015 Uiso 1 1 calc R
H1B H 1.3555 0.4172 0.6603 0.015 Uiso 1 1 calc R
C2 C 1.1976(4) 0.5038(4) 0.7822(3) 0.0121(6) Uani 1 1 d .
H2A H 1.1760 0.4088 0.8521 0.015 Uiso 1 1 calc R
H2B H 1.2868 0.5587 0.7874 0.015 Uiso 1 1 calc R
C3 C 1.0417(4) 0.7903(3) 0.5121(3) 0.0110(6) Uani 1 1 d .
C4 C 1.0477(4) 0.8952(3) 0.3836(3) 0.0121(6) Uani 1 1 d .
H4A H 0.9594 0.9683 0.3901 0.014 Uiso 1 1 calc R
H4B H 1.0190 0.8415 0.3396 0.014 Uiso 1 1 calc R
C5 C 1.2229(4) 0.9722(4) 0.3087(3) 0.0134(6) Uani 1 1 d .
H5A H 1.2539 1.0231 0.3538 0.016 Uiso 1 1 calc R
H5B H 1.3108 0.8996 0.2989 0.016 Uiso 1 1 calc R
C6 C 1.2234(4) 1.0798(3) 0.1836(3) 0.0115(6) Uani 1 1 d .
C7 C 1.3935(5) 1.2032(4) -0.0216(3) 0.0199(8) Uani 1 1 d .
H7A H 1.3121 1.1790 -0.0547 0.030 Uiso 1 1 calc R
H7B H 1.5110 1.2066 -0.0765 0.030 Uiso 1 1 calc R
H7C H 1.3674 1.2979 -0.0158 0.030 Uiso 1 1 calc R
C8 C 0.8255(4) 0.3003(4) 0.9769(3) 0.0111(6) Uani 1 1 d .
C9 C 0.7940(4) 0.1406(3) 1.0596(3) 0.0115(6) Uani 1 1 d .
H9A H 0.7202 0.0955 1.0330 0.014 Uiso 1 1 calc R
H9B H 0.9051 0.0917 1.0512 0.014 Uiso 1 1 calc R
C10 C 0.7076(4) 0.1193(3) 1.1937(3) 0.0114(6) Uani 1 1 d .
H10C H 0.7775 0.1708 1.2181 0.014 Uiso 1 1 calc R
H10D H 0.5933 0.1629 1.2026 0.014 Uiso 1 1 calc R
C11 C 0.6859(4) -0.0366(4) 1.2782(3) 0.0108(6) Uani 1 1 d .
C12 C 0.5585(4) -0.1967(4) 1.4849(3) 0.0178(7) Uani 1 1 d .
H12A H 0.5179 -0.2587 1.4536 0.027 Uiso 1 1 calc R
H12B H 0.4704 -0.1958 1.5599 0.027 Uiso 1 1 calc R
H12C H 0.6647 -0.2345 1.5038 0.027 Uiso 1 1 calc R

loop_
_atom_site_aniso_label
_atom_site_aniso_U_11
_atom_site_aniso_U_22
_atom_site_aniso_U_33
_atom_site_aniso_U_23
_atom_site_aniso_U_13
_atom_site_aniso_U_12
Pt1 0.00714(6) 0.00633(6) 0.00671(5) -0.00202(4) -0.00202(4) 0.00022(4)
Cl1 0.0117(4) 0.0122(4) 0.0108(3) -0.0041(3) -0.0041(3) -0.0014(3)
Cl2 0.0117(4) 0.0150(4) 0.0158(4) -0.0082(3) -0.0032(3) 0.0034(3)
O1 0.0101(11) 0.0071(11) 0.0104(10) -0.0006(8) -0.0031(8) -0.0003(8)
O2 0.0167(12) 0.0150(12) 0.0129(11) -0.0022(9) -0.0069(9) -0.0040(10)
O3 0.0142(12) 0.0169(13) 0.0160(11) -0.0028(10) -0.0064(9) 0.0023(10)
O4 0.0145(11) 0.0089(11) 0.0101(10) -0.0031(9) -0.0028(9) -0.0016(9)
O5 0.0218(13) 0.0136(12) 0.0105(10) -0.0042(9) -0.0057(9) -0.0021(10)
O6 0.0217(13) 0.0121(12) 0.0140(11) -0.0050(9) -0.0057(10) 0.0039(10)
N1 0.0080(13) 0.0116(13) 0.0090(12) -0.0035(10) -0.0021(10) -0.0001(10)
N2 0.0131(13) 0.0129(14) 0.0075(11) -0.0034(10) -0.0045(10) -0.0020(11)
O7 0.0138(12) 0.0167(12) 0.0091(10) -0.0009(9) -0.0020(9) 0.0021(9)
O8 0.0160(12) 0.0115(12) 0.0079(10) -0.0012(9) 0.0006(9) -0.0003(9)
C1 0.0066(14) 0.0124(16) 0.0158(15) -0.0048(13) -0.0009(12) -0.0018(12)
C2 0.0099(15) 0.0157(16) 0.0126(14) -0.0060(13) -0.0060(12) 0.0035(12)
C3 0.0110(15) 0.0086(15) 0.0139(14) -0.0055(12) -0.0032(12) 0.0017(12)
C4 0.0109(15) 0.0072(15) 0.0152(15) -0.0003(12) -0.0047(12) -0.0020(12)
C5 0.0114(16) 0.0121(16) 0.0118(14) 0.0000(12) -0.0019(12) -0.0039(12)
C6 0.0120(16) 0.0105(15) 0.0127(14) -0.0038(12) -0.0052(12) -0.0005(12)
C7 0.0212(19) 0.0195(19) 0.0114(15) 0.0015(14) -0.0047(14) 0.0006(15)
C8 0.0084(15) 0.0118(15) 0.0105(14) -0.0016(12) -0.0025(11) -0.0015(12)
C9 0.0163(16) 0.0089(15) 0.0080(13) -0.0007(12) -0.0051(12) -0.0004(12)
C10 0.0131(16) 0.0072(15) 0.0111(14) -0.0025(12) -0.0013(12) -0.0005(12)
C11 0.0080(15) 0.0124(16) 0.0114(14) -0.0028(12) -0.0041(11) -0.0009(12)
C12 0.0172(17) 0.0145(17) 0.0145(15) 0.0018(13) -0.0044(13) -0.0008(14)

loop_
_atom_type_symbol
_atom_type_description
_atom_type_scat_dispersion_real
_atom_type_scat_dispersion_imag
_atom_type_scat_source
C C 0.0033 0.0016 'International Tables Vol C Tables 4.2.6.8 and 6.1.1.4'
H H 0.0000 0.0000 'International Tables Vol C Tables 4.2.6.8 and 6.1.1.4'
N N 0.0061 0.0033 'International Tables Vol C Tables 4.2.6.8 and 6.1.1.4'
O O 0.0106 0.0060 'International Tables Vol C Tables 4.2.6.8 and 6.1.1.4'
Cl Cl 0.1484 0.1585 'International Tables Vol C Tables 4.2.6.8 and 6.1.1.4'
Pt Pt -1.7033 8.3905 'International Tables Vol C Tables 4.2.6.8 and 6.1.1.4'

loop_
_geom_angle_atom_site_label_1
_geom_angle_atom_site_label_2
_geom_angle_atom_site_label_3
_geom_angle
O4 Pt1 O1 168.76(9)
O4 Pt1 N2 92.60(10)
O1 Pt1 N2 96.93(10)
O4 Pt1 N1 84.50(10)
O1 Pt1 N1 90.68(9)
N2 Pt1 N1 83.28(10)
O4 Pt1 Cl2 94.78(7)
O1 Pt1 Cl2 90.75(6)
N2 Pt1 Cl2 92.59(8)
N1 Pt1 Cl2 175.77(7)
O4 Pt1 Cl1 85.48(6)
O1 Pt1 Cl1 84.78(6)
N2 Pt1 Cl1 177.24(8)
N1 Pt1 Cl1 94.55(7)
Cl2 Pt1 Cl1 89.55(3)
C3 O1 Pt1 126.74(19)
C8 O4 Pt1 125.3(2)
C1 N1 Pt1 109.51(19)
C1 N1 H10A 109.8
Pt1 N1 H10A 109.8
C1 N1 H10B 109.8
Pt1 N1 H10B 109.8
H10A N1 H10B 108.2
C2 N2 Pt1 109.23(19)
C2 N2 H20A 109.8
Pt1 N2 H20A 109.8
C2 N2 H20B 109.8
Pt1 N2 H20B 109.8
H20A N2 H20B 108.3
C6 O7 C7 115.2(3)
C11 O8 C12 116.9(3)
N1 C1 C2 107.6(2)
N1 C1 H1A 110.2
C2 C1 H1A 110.2
N1 C1 H1B 110.2
C2 C1 H1B 110.2
H1A C1 H1B 108.5
N2 C2 C1 108.0(2)
N2 C2 H2A 110.1
C1 C2 H2A 110.1
N2 C2 H2B 110.1
C1 C2 H2B 110.1
H2A C2 H2B 108.4
O2 C3 O1 126.0(3)
O2 C3 C4 121.2(3)
O1 C3 C4 112.8(3)
C3 C4 C5 112.7(3)
C3 C4 H4A 109.0
C5 C4 H4A 109.0
C3 C4 H4B 109.0
C5 C4 H4B 109.0
H4A C4 H4B 107.8
C6 C5 C4 111.7(3)
C6 C5 H5A 109.3
C4 C5 H5A 109.3
C6 C5 H5B 109.3
C4 C5 H5B 109.3
H5A C5 H5B 107.9
O3 C6 O7 123.4(3)
O3 C6 C5 124.9(3)
O7 C6 C5 111.6(3)
O7 C7 H7A 109.5
O7 C7 H7B 109.5
H7A C7 H7B 109.5
O7 C7 H7C 109.5
H7A C7 H7C 109.5
H7B C7 H7C 109.5
O5 C8 O4 126.5(3)
O5 C8 C9 123.1(3)
O4 C8 C9 110.3(3)
C10 C9 C8 111.5(3)
C10 C9 H9A 109.3
C8 C9 H9A 109.3
C10 C9 H9B 109.3
C8 C9 H9B 109.3
H9A C9 H9B 108.0
C11 C10 C9 112.7(3)
C11 C10 H10C 109.1
C9 C10 H10C 109.1
C11 C10 H10D 109.1
C9 C10 H10D 109.1
H10C C10 H10D 107.8
O6 C11 O8 123.4(3)
O6 C11 C10 126.0(3)
O8 C11 C10 110.6(3)
O8 C12 H12A 109.5
O8 C12 H12B 109.5
H12A C12 H12B 109.5
O8 C12 H12C 109.5
H12A C12 H12C 109.5
H12B C12 H12C 109.5

loop_
_geom_bond_atom_site_label_1
_geom_bond_atom_site_label_2
_geom_bond_distance
Pt1 O4 2.000(2)
Pt1 O1 2.031(2)
Pt1 N2 2.036(2)
Pt1 N1 2.050(3)
Pt1 Cl2 2.3072(8)
Pt1 Cl1 2.3378(7)
O1 C3 1.319(4)
O2 C3 1.224(4)
O3 C6 1.211(4)
O4 C8 1.322(4)
O5 C8 1.215(4)
O6 C11 1.215(4)
N1 C1 1.486(4)
N1 H10A 0.9200
N1 H10B 0.9200
N2 C2 1.487(4)
N2 H20A 0.9200
N2 H20B 0.9200
O7 C6 1.338(4)
O7 C7 1.448(4)
O8 C11 1.339(4)
O8 C12 1.443(4)
C1 C2 1.505(4)
C1 H1A 0.9900
C1 H1B 0.9900
C2 H2A 0.9900
C2 H2B 0.9900
C3 C4 1.518(4)
C4 C5 1.522(4)
C4 H4A 0.9900
C4 H4B 0.9900
C5 C6 1.506(4)
C5 H5A 0.9900
C5 H5B 0.9900
C7 H7A 0.9800
C7 H7B 0.9800
C7 H7C 0.9800
C8 C9 1.520(4)
C9 C10 1.519(4)
C9 H9A 0.9900
C9 H9B 0.9900
C10 C11 1.494(4)
C10 H10C 0.9900
C10 H10D 0.9900
C12 H12A 0.9800
C12 H12B 0.9800
C12 H12C 0.9800

loop_
_geom_torsion_atom_site_label_1
_geom_torsion_atom_site_label_2
_geom_torsion_atom_site_label_3
_geom_torsion_atom_site_label_4
_geom_torsion
O4 Pt1 O1 C3 -141.6(4)
N2 Pt1 O1 C3 6.2(3)
N1 Pt1 O1 C3 -77.1(3)
Cl2 Pt1 O1 C3 98.9(2)
Cl1 Pt1 O1 C3 -171.6(2)
O1 Pt1 O4 C8 -179.1(4)
N2 Pt1 O4 C8 33.0(2)
N1 Pt1 O4 C8 116.0(2)
Cl2 Pt1 O4 C8 -59.8(2)
Cl1 Pt1 O4 C8 -149.0(2)
O4 Pt1 N1 C1 -106.4(2)
O1 Pt1 N1 C1 83.75(19)
N2 Pt1 N1 C1 -13.15(19)
Cl1 Pt1 N1 C1 168.57(18)
O4 Pt1 N2 C2 68.9(2)
O1 Pt1 N2 C2 -105.15(19)
N1 Pt1 N2 C2 -15.28(19)
Cl2 Pt1 N2 C2 163.78(18)
Pt1 N1 C1 C2 38.6(3)
Pt1 N2 C2 C1 40.6(3)
N1 C1 C2 N2 -52.1(3)
Pt1 O1 C3 O2 -4.0(5)
Pt1 O1 C3 C4 177.72(19)
O2 C3 C4 C5 31.3(4)
O1 C3 C4 C5 -150.3(3)
C3 C4 C5 C6 -177.7(3)
C7 O7 C6 O3 3.5(5)
C7 O7 C6 C5 -175.9(3)
C4 C5 C6 O3 31.2(5)
C4 C5 C6 O7 -149.5(3)
Pt1 O4 C8 O5 -1.2(5)
Pt1 O4 C8 C9 -178.31(19)
O5 C8 C9 C10 25.9(4)
O4 C8 C9 C10 -156.8(3)
C8 C9 C10 C11 -176.1(3)
C12 O8 C11 O6 -0.5(4)
C12 O8 C11 C10 179.5(3)
C9 C10 C11 O6 7.2(5)
C9 C10 C11 O8 -172.7(3)
